data_7032571
loop_
_publ_author_name
'Ma, Bin-Bin'
'Peng, Yu-Xin'
'Tao, Tao'
'Huang, Wei'

_publ_section_title
;
 A distinguishable photovoltaic performance on dye-sensitized solar cells
 using ruthenium sensitizers with a pair of isomeric ancillary ligands.
;
_journal_issue 44
_journal_name_full 'Dalton transactions (Cambridge, England : 2003)'
_journal_page_first 16601
_journal_page_last 16604
_journal_paper_doi 10.1039/c4dt01832j
_journal_volume 43
_journal_year 2014
_chemical_formula_moiety 'C23 H15 N O S'
_chemical_formula_sum 'C23 H15 N O S'
_chemical_formula_weight 353.42
_chemical_name_systematic
; 
 ? 
;
_space_group_IT_number 14
_symmetry_cell_setting monoclinic
_symmetry_space_group_name_Hall '-P 2yn'
_symmetry_space_group_name_H-M 'P 1 21/n 1'
_atom_sites_solution_hydrogens geom
_atom_sites_solution_primary direct
_atom_sites_solution_secondary difmap
_audit_creation_method SHELXL-97
_cell_angle_alpha 90.00
_cell_angle_beta 102.015(2)
_cell_angle_gamma 90.00
_cell_formula_units_Z 4
_cell_length_a 7.5420(6)
_cell_length_b 16.0923(14)
_cell_length_c 14.6720(13)
_cell_measurement_reflns_used 3153
_cell_measurement_temperature 291(2)
_cell_measurement_theta_max 23.881
_cell_measurement_theta_min 2.532
_cell_volume 1741.7(3)
_computing_cell_refinement SMART
_computing_data_collection 'SMART (Bruker 2000)'
_computing_data_reduction 'SAINT (Bruker 2000)'
_computing_molecular_graphics SHELXTL
_computing_publication_material SHELXTL
_computing_structure_refinement 'SHELXTL (BRUKER 2000)'
_computing_structure_solution 'SHELXTL (BRUKER 2000)'
_diffrn_ambient_temperature 291(2)
_diffrn_measured_fraction_theta_full 0.999
_diffrn_measured_fraction_theta_max 0.999
_diffrn_measurement_device_type 'Bruker Smart Apex CCD area detector'
_diffrn_measurement_method '\f and \w scans'
_diffrn_radiation_monochromator graphite
_diffrn_radiation_source 'fine-focus sealed tube'
_diffrn_radiation_type MoK\a
_diffrn_radiation_wavelength 0.71073
_diffrn_reflns_av_R_equivalents 0.0249
_diffrn_reflns_av_sigmaI/netI 0.0289
_diffrn_reflns_limit_h_max 9
_diffrn_reflns_limit_h_min -6
_diffrn_reflns_limit_k_max 20
_diffrn_reflns_limit_k_min -20
_diffrn_reflns_limit_l_max 19
_diffrn_reflns_limit_l_min -18
_diffrn_reflns_number 11702
_diffrn_reflns_theta_full 27.53
_diffrn_reflns_theta_max 27.53
_diffrn_reflns_theta_min 1.90
_exptl_absorpt_coefficient_mu 0.197
_exptl_absorpt_correction_T_max 0.9806
_exptl_absorpt_correction_T_min 0.9806
_exptl_absorpt_correction_type multi-scan
_exptl_absorpt_process_details 'SADABS, Bruker(2000)'
_exptl_crystal_colour yellow
_exptl_crystal_density_diffrn 1.348
_exptl_crystal_density_method 'not measured'
_exptl_crystal_description block
_exptl_crystal_F_000 736
_exptl_crystal_size_max 0.11
_exptl_crystal_size_mid 0.10
_exptl_crystal_size_min 0.10
_refine_diff_density_max 0.264
_refine_diff_density_min -0.308
_refine_diff_density_rms 0.045
_refine_ls_extinction_method none
_refine_ls_goodness_of_fit_ref 1.042
_refine_ls_hydrogen_treatment constr
_refine_ls_matrix_type full
_refine_ls_number_parameters 235
_refine_ls_number_reflns 4001
_refine_ls_number_restraints 0
_refine_ls_restrained_S_all 1.042
_refine_ls_R_factor_all 0.0616
_refine_ls_R_factor_gt 0.0435
_refine_ls_shift/su_max 0.000
_refine_ls_shift/su_mean 0.000
_refine_ls_structure_factor_coef Fsqd
_refine_ls_weighting_details 'calc w=1/[\s^2^(Fo^2^)+(0.0608P)^2^+0.2431P] where P=(Fo^2^+2Fc^2^)/3'
_refine_ls_weighting_scheme calc
_refine_ls_wR_factor_gt 0.1129
_refine_ls_wR_factor_ref 0.1251
_reflns_number_gt 2920
_reflns_number_total 4001
_reflns_threshold_expression >2sigma(I)
_cod_data_source_file c4dt01832j2.cif
_cod_data_source_block 1
_cod_depositor_comments
;
The following automatic conversions were performed:

'_symmetry_cell_setting' value 'Monoclinic' changed to 'monoclinic'
according to
/usr/data/users/saulius/crontab/automatic-downloads/rss-feeds/RSC/lib/dictionaries/cif_core.dic
dictionary named 'cif_core.dic' version 2.4.2 from 2011-04-26.

Automatic conversion script
Id: cif_fix_values 2281 2013-09-26 08:29:07Z andrius 

 Adding full bibliography for 7032571--7032573.cif.
;
_cod_original_sg_symbol_H-M P2(1)/n
_cod_database_code 7032571

loop_
_symmetry_equiv_pos_as_xyz
'x, y, z'
'-x+1/2, y+1/2, -z+1/2'
'-x, -y, -z'
'x-1/2, -y-1/2, z-1/2'

loop_
_atom_site_label
_atom_site_type_symbol
_atom_site_fract_x
_atom_site_fract_y
_atom_site_fract_z
_atom_site_U_iso_or_equiv
_atom_site_adp_type
_atom_site_occupancy
_atom_site_symmetry_multiplicity
_atom_site_calc_flag
_atom_site_refinement_flags
C1 C -0.1538(2) 0.33985(11) 0.91710(12) 0.0521(4) Uani 1 1 d .
C2 C -0.0209(2) 0.37748(11) 0.88156(11) 0.0505(4) Uani 1 1 d .
H2 H 0.0197 0.4311 0.8976 0.061 Uiso 1 1 calc R
C3 C 0.0498(2) 0.32761(10) 0.81808(11) 0.0482(4) Uani 1 1 d .
C4 C -0.0378(3) 0.25254(11) 0.80759(13) 0.0595(5) Uani 1 1 d .
H4 H -0.0113 0.2109 0.7685 0.071 Uiso 1 1 calc R
C5 C -0.2490(3) 0.37638(13) 0.98337(14) 0.0648(5) Uani 1 1 d .
H5 H -0.2193 0.4308 1.0017 0.078 Uiso 1 1 calc R
C6 C 0.1991(2) 0.35325(10) 0.77313(11) 0.0478(4) Uani 1 1 d .
C7 C 0.3147(2) 0.41756(10) 0.81049(11) 0.0483(4) Uani 1 1 d .
H7 H 0.2974 0.4449 0.8638 0.058 Uiso 1 1 calc R
C8 C 0.4559(2) 0.44123(10) 0.76861(11) 0.0456(4) Uani 1 1 d .
C9 C 0.4823(2) 0.39936(10) 0.68825(11) 0.0468(4) Uani 1 1 d .
C10 C 0.3665(2) 0.33572(10) 0.64861(12) 0.0530(4) Uani 1 1 d .
H10 H 0.3823 0.3089 0.5947 0.064 Uiso 1 1 calc R
C11 C 0.2278(2) 0.31368(11) 0.69165(12) 0.0535(4) Uani 1 1 d .
H11 H 0.1500 0.2710 0.6660 0.064 Uiso 1 1 calc R
C12 C 0.5966(2) 0.50354(10) 0.79045(11) 0.0472(4) Uani 1 1 d .
C13 C 0.7020(2) 0.49696(10) 0.72216(11) 0.0480(4) Uani 1 1 d .
C14 C 0.8571(3) 0.54466(11) 0.72581(13) 0.0564(4) Uani 1 1 d .
H14 H 0.9264 0.5398 0.6805 0.068 Uiso 1 1 calc R
C15 C 0.9043(3) 0.59934(11) 0.79907(14) 0.0625(5) Uani 1 1 d .
H15 H 1.0082 0.6315 0.8035 0.075 Uiso 1 1 calc R
C16 C 0.8007(3) 0.60777(11) 0.86640(13) 0.0615(5) Uani 1 1 d .
H16 H 0.8358 0.6456 0.9147 0.074 Uiso 1 1 calc R
C17 C 0.6462(3) 0.56067(10) 0.86273(12) 0.0550(4) Uani 1 1 d .
H17 H 0.5765 0.5670 0.9076 0.066 Uiso 1 1 calc R
C18 C 0.7015(2) 0.40973(10) 0.58083(11) 0.0463(4) Uani 1 1 d .
C19 C 0.7481(2) 0.32768(11) 0.57146(12) 0.0545(4) Uani 1 1 d .
H19 H 0.7338 0.2888 0.6163 0.065 Uiso 1 1 calc R
C20 C 0.8162(3) 0.30366(12) 0.49490(14) 0.0648(5) Uani 1 1 d .
H20 H 0.8475 0.2484 0.4882 0.078 Uiso 1 1 calc R
C21 C 0.8377(3) 0.36105(14) 0.42873(14) 0.0678(5) Uani 1 1 d .
H21 H 0.8827 0.3446 0.3771 0.081 Uiso 1 1 calc R
C22 C 0.7927(3) 0.44284(13) 0.43882(13) 0.0641(5) Uani 1 1 d .
H22 H 0.8091 0.4817 0.3943 0.077 Uiso 1 1 calc R
C23 C 0.7237(2) 0.46778(11) 0.51422(12) 0.0563(4) Uani 1 1 d .
H23 H 0.6921 0.5231 0.5204 0.068 Uiso 1 1 calc R
N1 N 0.6306(2) 0.43460(8) 0.65952(9) 0.0495(3) Uani 1 1 d .
O1 O -0.3619(2) 0.34302(11) 1.01666(13) 0.0974(5) Uani 1 1 d .
S1 S -0.19945(7) 0.24215(3) 0.87233(4) 0.06684(18) Uani 1 1 d .

loop_
_atom_site_aniso_label
_atom_site_aniso_U_11
_atom_site_aniso_U_22
_atom_site_aniso_U_33
_atom_site_aniso_U_23
_atom_site_aniso_U_13
_atom_site_aniso_U_12
C1 0.0518(10) 0.0590(10) 0.0468(9) 0.0046(8) 0.0134(8) -0.0005(8)
C2 0.0539(10) 0.0507(9) 0.0495(9) 0.0022(7) 0.0166(8) -0.0015(7)
C3 0.0461(9) 0.0553(9) 0.0432(9) 0.0038(7) 0.0089(7) 0.0009(7)
C4 0.0614(12) 0.0610(11) 0.0587(11) -0.0100(8) 0.0184(9) -0.0073(8)
C5 0.0640(12) 0.0738(12) 0.0619(12) 0.0063(10) 0.0252(10) 0.0003(10)
C6 0.0464(9) 0.0535(9) 0.0448(9) 0.0022(7) 0.0123(7) 0.0025(7)
C7 0.0517(10) 0.0521(9) 0.0428(8) -0.0024(7) 0.0141(7) 0.0023(7)
C8 0.0491(9) 0.0458(8) 0.0426(8) 0.0001(7) 0.0112(7) 0.0037(7)
C9 0.0496(9) 0.0486(9) 0.0444(9) 0.0010(7) 0.0148(7) 0.0023(7)
C10 0.0590(10) 0.0568(10) 0.0458(9) -0.0089(7) 0.0172(8) -0.0016(8)
C11 0.0525(10) 0.0574(10) 0.0521(10) -0.0075(8) 0.0141(8) -0.0063(8)
C12 0.0523(9) 0.0427(8) 0.0477(9) 0.0019(7) 0.0131(7) 0.0042(7)
C13 0.0548(10) 0.0421(8) 0.0483(9) 0.0024(7) 0.0135(7) 0.0026(7)
C14 0.0603(11) 0.0513(10) 0.0613(11) 0.0026(8) 0.0209(9) -0.0054(8)
C15 0.0667(12) 0.0511(10) 0.0687(12) 0.0035(9) 0.0118(10) -0.0095(9)
C16 0.0742(13) 0.0468(9) 0.0604(11) -0.0055(8) 0.0071(10) -0.0040(9)
C17 0.0651(11) 0.0486(9) 0.0524(10) -0.0035(8) 0.0147(8) 0.0046(8)
C18 0.0434(9) 0.0533(9) 0.0440(9) 0.0002(7) 0.0134(7) 0.0034(7)
C19 0.0596(11) 0.0507(9) 0.0551(10) 0.0013(8) 0.0164(8) 0.0047(8)
C20 0.0621(12) 0.0606(11) 0.0751(13) -0.0116(10) 0.0221(10) 0.0059(9)
C21 0.0571(11) 0.0924(15) 0.0598(11) -0.0100(11) 0.0258(9) 0.0032(10)
C22 0.0591(11) 0.0819(13) 0.0575(11) 0.0139(10) 0.0264(9) 0.0083(10)
C23 0.0543(10) 0.0577(10) 0.0607(11) 0.0097(8) 0.0208(8) 0.0106(8)
N1 0.0546(8) 0.0490(7) 0.0491(8) -0.0025(6) 0.0206(7) -0.0028(6)
O1 0.0936(12) 0.1126(13) 0.1030(13) -0.0055(10) 0.0591(11) -0.0165(10)
S1 0.0686(3) 0.0668(3) 0.0703(3) -0.0081(2) 0.0263(3) -0.0193(2)

loop_
_atom_type_symbol
_atom_type_description
_atom_type_scat_dispersion_real
_atom_type_scat_dispersion_imag
_atom_type_scat_source
C C 0.0033 0.0016 'International Tables Vol C Tables 4.2.6.8 and 6.1.1.4'
H H 0.0000 0.0000 'International Tables Vol C Tables 4.2.6.8 and 6.1.1.4'
N N 0.0061 0.0033 'International Tables Vol C Tables 4.2.6.8 and 6.1.1.4'
O O 0.0106 0.0060 'International Tables Vol C Tables 4.2.6.8 and 6.1.1.4'
S S 0.1246 0.1234 'International Tables Vol C Tables 4.2.6.8 and 6.1.1.4'

loop_
_geom_angle_atom_site_label_1
_geom_angle_atom_site_label_2
_geom_angle_atom_site_label_3
_geom_angle
C2 C1 C5 125.65(18)
C2 C1 S1 111.47(13)
C5 C1 S1 122.87(14)
C1 C2 C3 114.04(16)
C1 C2 H2 123.0
C3 C2 H2 123.0
C4 C3 C2 109.58(15)
C4 C3 C6 126.19(16)
C2 C3 C6 124.20(15)
C3 C4 S1 114.10(14)
C3 C4 H4 122.9
S1 C4 H4 122.9
O1 C5 C1 126.0(2)
O1 C5 H5 117.0
C1 C5 H5 117.0
C7 C6 C11 118.45(15)
C7 C6 C3 120.36(14)
C11 C6 C3 121.19(15)
C8 C7 C6 120.34(15)
C8 C7 H7 119.8
C6 C7 H7 119.8
C7 C8 C9 119.66(15)
C7 C8 C12 133.39(15)
C9 C8 C12 106.95(14)
C10 C9 N1 130.21(14)
C10 C9 C8 121.04(15)
N1 C9 C8 108.72(14)
C11 C10 C9 117.95(15)
C11 C10 H10 121.0
C9 C10 H10 121.0
C10 C11 C6 122.54(16)
C10 C11 H11 118.7
C6 C11 H11 118.7
C17 C12 C13 119.33(16)
C17 C12 C8 133.88(15)
C13 C12 C8 106.71(14)
C14 C13 N1 129.05(15)
C14 C13 C12 121.77(16)
N1 C13 C12 109.07(14)
C15 C14 C13 117.45(17)
C15 C14 H14 121.3
C13 C14 H14 121.3
C14 C15 C16 121.72(18)
C14 C15 H15 119.1
C16 C15 H15 119.1
C17 C16 C15 120.92(17)
C17 C16 H16 119.5
C15 C16 H16 119.5
C16 C17 C12 118.77(16)
C16 C17 H17 120.6
C12 C17 H17 120.6
C19 C18 C23 120.23(15)
C19 C18 N1 119.66(15)
C23 C18 N1 120.10(14)
C18 C19 C20 119.55(17)
C18 C19 H19 120.2
C20 C19 H19 120.2
C21 C20 C19 120.28(18)
C21 C20 H20 119.9
C19 C20 H20 119.9
C20 C21 C22 119.95(17)
C20 C21 H21 120.0
C22 C21 H21 120.0
C21 C22 C23 120.57(18)
C21 C22 H22 119.7
C23 C22 H22 119.7
C22 C23 C18 119.40(17)
C22 C23 H23 120.3
C18 C23 H23 120.3
C13 N1 C9 108.53(13)
C13 N1 C18 125.33(14)
C9 N1 C18 126.11(14)
C4 S1 C1 90.79(9)

loop_
_geom_bond_atom_site_label_1
_geom_bond_atom_site_label_2
_geom_bond_distance
C1 C2 1.364(2)
C1 C5 1.448(2)
C1 S1 1.7111(18)
C2 C3 1.415(2)
C2 H2 0.9300
C3 C4 1.370(2)
C3 C6 1.478(2)
C4 S1 1.7026(19)
C4 H4 0.9300
C5 O1 1.194(2)
C5 H5 0.9300
C6 C7 1.390(2)
C6 C11 1.410(2)
C7 C8 1.389(2)
C7 H7 0.9300
C8 C9 1.408(2)
C8 C12 1.447(2)
C9 C10 1.393(2)
C9 N1 1.395(2)
C10 C11 1.376(2)
C10 H10 0.9300
C11 H11 0.9300
C12 C17 1.395(2)
C12 C13 1.406(2)
C13 C14 1.391(2)
C13 N1 1.391(2)
C14 C15 1.377(3)
C14 H14 0.9300
C15 C16 1.388(3)
C15 H15 0.9300
C16 C17 1.382(3)
C16 H16 0.9300
C17 H17 0.9300
C18 C19 1.380(2)
C18 C23 1.387(2)
C18 N1 1.427(2)
C19 C20 1.384(2)
C19 H19 0.9300
C20 C21 1.374(3)
C20 H20 0.9300
C21 C22 1.375(3)
C21 H21 0.9300
C22 C23 1.377(2)
C22 H22 0.9300
C23 H23 0.9300
